data_7243726
loop_
_publ_author_name
'Islam, Md Faizul'
'Sindt, Ammon J.'
'Hossain, Muhammad Saddam'
'Ayare, Pooja J.'
'Smith, Mark D.'
'Vannucci, Aaron K.'
'Garashchuk, Sophya'
'Shimizu, Linda S.'

_publ_section_title
;
 &#x000D; Assembled triphenylamine bis-urea macrocycles: Exploring
 photodriven electron transfer from host to guests.&#x000D;
;
_journal_name_full 'Physical Chemistry Chemical Physics'
_journal_paper_doi 10.1039/D1CP03000K
_journal_year 2021
_chemical_formula_moiety 'C42 H36 Br2 N6 O2, 0.5(C6 H4 N2 S)'
_chemical_formula_sum 'C45 H38 Br2 N7 O2 S0.5'
_chemical_formula_weight 884.67
_chemical_name_common
'supramolecular host-guest complex with assembled bromotriphenylamine bis-urea macrocycle and 2,1,3-benzothiadiazole'
_chemical_properties_physical Light-sensitive
_space_group_crystal_system monoclinic
_space_group_IT_number 14
_space_group_name_Hall '-P 2ybc'
_space_group_name_H-M_alt 'P 1 21/c 1'
_atom_sites_solution_hydrogens mixed
_atom_sites_solution_primary dual
_audit_creation_date 2019-04-03
_audit_creation_method
;
Olex2 1.2
(compiled 2018.05.29 svn.r3508 for OlexSys, GUI svn.r5506)
;
_audit_update_record
;
2021-06-23 deposited with the CCDC.	2021-10-11 downloaded from the CCDC.
;
_cell_angle_alpha 90
_cell_angle_beta 100.182(2)
_cell_angle_gamma 90
_cell_formula_units_Z 2
_cell_length_a 15.8195(17)
_cell_length_b 4.6302(5)
_cell_length_c 26.812(3)
_cell_measurement_reflns_used 6292
_cell_measurement_temperature 100(2)
_cell_measurement_theta_max 25.172
_cell_measurement_theta_min 2.616
_cell_volume 1933.0(4)
_computing_cell_refinement 'SAINT+ Ver. 8.38A (Bruker-AXS, 2016)'
_computing_data_collection 'Bruker APEX3 v2016.5-0 (Bruker, 2016)'
_computing_data_reduction 'SAINT+ Ver. 8.38A (Bruker-AXS, 2016)'
_computing_molecular_graphics 'Olex2 (Dolomanov et al., 2009)'
_computing_publication_material 'Olex2 (Dolomanov et al., 2009)'
_computing_structure_refinement 'XL (Sheldrick, 2008)'
_computing_structure_solution 'XT (Sheldrick, 2015)'
_diffrn_ambient_temperature 100(2)
_diffrn_detector 'Bruker PHOTON-100 area detector'
_diffrn_detector_area_resol_mean 10.4
_diffrn_detector_type 'CMOS area detector'
_diffrn_measured_fraction_theta_full 0.996
_diffrn_measured_fraction_theta_max 0.996
_diffrn_measurement_device 'three-circle diffractometer'
_diffrn_measurement_device_type 'Bruker D8 QUEST'
_diffrn_measurement_method '\w and \f scans'
_diffrn_radiation_monochromator 'mirror optics'
_diffrn_radiation_probe x-ray
_diffrn_radiation_type MoK\a
_diffrn_radiation_wavelength 0.71073
_diffrn_reflns_av_R_equivalents 0.0603
_diffrn_reflns_av_unetI/netI 0.0366
_diffrn_reflns_Laue_measured_fraction_full 0.996
_diffrn_reflns_Laue_measured_fraction_max 0.996
_diffrn_reflns_limit_h_max 18
_diffrn_reflns_limit_h_min -18
_diffrn_reflns_limit_k_max 5
_diffrn_reflns_limit_k_min -5
_diffrn_reflns_limit_l_max 32
_diffrn_reflns_limit_l_min -31
_diffrn_reflns_number 20014
_diffrn_reflns_point_group_measured_fraction_full 0.996
_diffrn_reflns_point_group_measured_fraction_max 0.996
_diffrn_reflns_theta_full 25.210
_diffrn_reflns_theta_max 25.211
_diffrn_reflns_theta_min 1.308
_diffrn_source 'microfocus sealed X-ray tube'
_diffrn_source_type 'Incoatec I\ms'
_diffrn_standards_number 0
_exptl_absorpt_coefficient_mu 2.174
_exptl_absorpt_correction_T_max 0.7452
_exptl_absorpt_correction_T_min 0.6651
_exptl_absorpt_correction_type multi-scan
_exptl_absorpt_process_details
;
SADABS-2016/2 (Bruker,2016/2) was used for absorption correction.
wR2(int) was 0.1304 before and 0.0507 after correction.
The Ratio of minimum to maximum transmission is 0.8925.
The \l/2 correction factor is Not present.
;
_exptl_crystal_colour colourless
_exptl_crystal_colour_primary colourless
_exptl_crystal_density_diffrn 1.520
_exptl_crystal_description needle
_exptl_crystal_F_000 902
_exptl_crystal_recrystallization_method 'Re-crystallisation from solvent'
_exptl_crystal_size_max 0.5
_exptl_crystal_size_mid 0.05
_exptl_crystal_size_min 0.02
_refine_diff_density_max 0.499
_refine_diff_density_min -0.497
_refine_diff_density_rms 0.079
_refine_ls_extinction_method none
_refine_ls_goodness_of_fit_ref 1.071
_refine_ls_hydrogen_treatment mixed
_refine_ls_matrix_type full
_refine_ls_number_parameters 265
_refine_ls_number_reflns 3477
_refine_ls_number_restraints 9
_refine_ls_restrained_S_all 1.071
_refine_ls_R_factor_all 0.0628
_refine_ls_R_factor_gt 0.0414
_refine_ls_shift/su_max 0.002
_refine_ls_shift/su_mean 0.000
_refine_ls_structure_factor_coef Fsqd
_refine_ls_weighting_details 'w=1/[\s^2^(Fo^2^)+(0.0234P)^2^+4.7414P] where P=(Fo^2^+2Fc^2^)/3'
_refine_ls_weighting_scheme calc
_refine_ls_wR_factor_gt 0.0818
_refine_ls_wR_factor_ref 0.0899
_reflns_Friedel_coverage 0.000
_reflns_number_gt 2726
_reflns_number_total 3477
_reflns_threshold_expression 'I > 2\s(I)'
_cod_data_source_file d1cp03000k3.cif
_cod_data_source_block brnph3dmc_thiole
_cod_depositor_comments
;
The following automatic conversions were performed:

data item '_diffrn_radiation_probe' value 'X-ray' was changed to
'x-ray' in accordance with the
/home/data/users/saulius/crontab/automatic-downloads/rss-feeds/RSC/lib/dictionaries/cif_core.dic
dictionary named 'cif_core.dic' version 2.4.2 last updated on
2011-04-26.

Automatic conversion script
Id: cif_fix_values 7556 2019-12-06 15:28:31Z antanas 
;
_cod_original_formula_sum 'C45 H38 Br2 N7 O2 S0.50'
_cod_database_code 7243726
_shelx_shelxl_version_number 2018/3
_shelx_space_group_comment
;
The symmetry employed for this shelxl refinement is uniquely defined
by the following loop, which should always be used as a source of
symmetry information in preference to the above space-group names.
They are only intended as comments.
;
_shelx_estimated_absorpt_t_max 0.958
_shelx_estimated_absorpt_t_min 0.409
_olex2_refinement_description
;
1. Fixed Uiso
 At 1.2 times of:
  All C(H) groups, All C(H,H) groups
2. Restrained distances
 N1-H1 = N2-H2
 0.85 with sigma of 0.02
 S1S-N1S = S1S-N2S
 1.615 with sigma of 0.005
 N1S-C1S = N2S-C2S
 1.35 with sigma of 0.01
 S1S-C1S = S1S-C1S
 2.38 with sigma of 0.01
 N2S-C1S \\sim N1S-C2S
 with sigma of 0.01
3. Uiso/Uaniso restraints and constraints
Uiso(H2) = Uiso(H1)
Uiso(C1S) = Uiso(C2S) = Uiso(C3S) = Uiso(C4S) = Uiso(C5S) = Uiso(C6S)
Uiso(N2S) = Uiso(N1S)
4. Others
 Fixed Sof: S1S(0.25) N1S(0.25) N2S(0.25) C1S(0.25) C2S(0.25) C3S(0.25)
 H3S(0.25) C4S(0.25) H4S(0.25) C5S(0.25) H5S(0.25) C6S(0.25) H6S(0.25)
5.a Secondary CH2 refined with riding coordinates:
 C2(H2A,H2B), C21(H21A,H21B)
5.b Aromatic/amide H refined with riding coordinates:
 C4(H4), C5(H5), C7(H7), C8(H8), C10(H10), C11(H11), C13(H13), C14(H14),
 C16(H16), C17(H17), C19(H19), C20(H20), C3S(H3S), C4S(H4S), C5S(H5S), C6S(H6S)
5.c Fitted hexagon refined as free rotating group:
 C1S(C2S,C3S,C4S,C5S,C6S)
;
_olex2_submission_special_instructions 'No special instructions were received'

loop_
_space_group_symop_operation_xyz
'x, y, z'
'-x, y+1/2, -z+1/2'
'-x, -y, -z'
'x, -y-1/2, z-1/2'

loop_
_atom_site_label
_atom_site_type_symbol
_atom_site_fract_x
_atom_site_fract_y
_atom_site_fract_z
_atom_site_U_iso_or_equiv
_atom_site_adp_type
_atom_site_occupancy
_atom_site_site_symmetry_order
_atom_site_calc_flag
_atom_site_refinement_flags_posn
_atom_site_refinement_flags_adp
_atom_site_refinement_flags_occupancy
_atom_site_disorder_assembly
_atom_site_disorder_group
Br1 Br 1.17713(2) 0.86120(10) 0.72101(2) 0.03499(14) Uani 1 1 d . . . . .
O1 O 0.60127(15) 0.8863(6) 0.33827(10) 0.0342(6) Uani 1 1 d . . . . .
N1 N 0.53387(17) 0.4560(7) 0.31945(11) 0.0214(7) Uani 1 1 d D . . . .
H1 H 0.541(2) 0.278(4) 0.3220(13) 0.017(7) Uiso 1 1 d D . . . .
N2 N 0.67314(18) 0.4678(7) 0.35911(11) 0.0202(6) Uani 1 1 d D . . . .
H2 H 0.667(2) 0.289(4) 0.3581(13) 0.017(7) Uiso 1 1 d D . . . .
N3 N 0.82268(17) 0.6614(7) 0.59584(10) 0.0272(7) Uani 1 1 d . . . . .
C1 C 0.60233(19) 0.6193(8) 0.33891(12) 0.0189(7) Uani 1 1 d . . . . .
C2 C 0.7548(2) 0.6041(9) 0.37884(12) 0.0243(8) Uani 1 1 d . . . . .
H2A H 0.754719 0.801537 0.364649 0.029 Uiso 1 1 calc R . . . .
H2B H 0.801138 0.494022 0.367034 0.029 Uiso 1 1 calc R . . . .
C3 C 0.77470(19) 0.6234(8) 0.43597(12) 0.0219(7) Uani 1 1 d . . . . .
C4 C 0.8484(2) 0.5110(10) 0.46358(14) 0.0334(10) Uani 1 1 d . . . . .
H4 H 0.888869 0.420305 0.446390 0.040 Uiso 1 1 calc R . . . .
C5 C 0.8655(2) 0.5264(10) 0.51626(14) 0.0359(10) Uani 1 1 d . . . . .
H5 H 0.917545 0.448861 0.534427 0.043 Uiso 1 1 calc R . . . .
C6 C 0.8077(2) 0.6528(8) 0.54219(12) 0.0230(8) Uani 1 1 d . . . . .
C7 C 0.7343(2) 0.7721(10) 0.51480(15) 0.0403(11) Uani 1 1 d . . . . .
H7 H 0.694445 0.866935 0.531901 0.048 Uiso 1 1 calc R . . . .
C8 C 0.7183(3) 0.7546(10) 0.46274(15) 0.0454(12) Uani 1 1 d . . . . .
H8 H 0.666699 0.835549 0.444611 0.054 Uiso 1 1 calc R . . . .
C9 C 0.9067(2) 0.6994(8) 0.62361(12) 0.0215(8) Uani 1 1 d . . . . .
C10 C 0.9636(2) 0.8903(9) 0.60723(14) 0.0305(9) Uani 1 1 d . . . . .
H10 H 0.946630 0.992847 0.576397 0.037 Uiso 1 1 calc R . . . .
C11 C 1.0445(2) 0.9328(9) 0.63521(14) 0.0309(9) Uani 1 1 d . . . . .
H11 H 1.083292 1.062032 0.623472 0.037 Uiso 1 1 calc R . . . .
C12 C 1.0687(2) 0.7880(8) 0.68001(13) 0.0244(8) Uani 1 1 d . . . . .
C13 C 1.0140(2) 0.5917(8) 0.69670(13) 0.0257(8) Uani 1 1 d . . . . .
H13 H 1.031739 0.488019 0.727343 0.031 Uiso 1 1 calc R . . . .
C14 C 0.9337(2) 0.5486(8) 0.66835(13) 0.0257(8) Uani 1 1 d . . . . .
H14 H 0.896004 0.413157 0.679580 0.031 Uiso 1 1 calc R . . . .
C15 C 0.7535(2) 0.6087(8) 0.62225(13) 0.0236(8) Uani 1 1 d . . . . .
C16 C 0.7470(2) 0.7586(9) 0.66587(13) 0.0285(9) Uani 1 1 d . . . . .
H16 H 0.788087 0.903510 0.677969 0.034 Uiso 1 1 calc R . . . .
C17 C 0.6810(2) 0.6997(9) 0.69221(13) 0.0273(9) Uani 1 1 d . . . . .
H17 H 0.677991 0.803394 0.722407 0.033 Uiso 1 1 calc R . . . .
C18 C 0.6200(2) 0.4940(8) 0.67544(13) 0.0231(8) Uani 1 1 d . . . . .
C19 C 0.6256(3) 0.3511(10) 0.63113(17) 0.0488(12) Uani 1 1 d . . . . .
H19 H 0.582979 0.212947 0.618110 0.059 Uiso 1 1 calc R . . . .
C20 C 0.6924(3) 0.4049(10) 0.60514(18) 0.0499(13) Uani 1 1 d . . . . .
H20 H 0.695776 0.299537 0.575162 0.060 Uiso 1 1 calc R . . . .
C21 C 0.5482(2) 0.4265(8) 0.70408(12) 0.0244(8) Uani 1 1 d . . . . .
H21A H 0.542917 0.214265 0.706773 0.029 Uiso 1 1 calc R . . . .
H21B H 0.563467 0.504766 0.738874 0.029 Uiso 1 1 calc R . . . .
S1S S 0.5241(5) 0.2499(17) 0.4563(2) 0.085(2) Uani 0.25 1 d D . P A -1
N1S N 0.4955(16) 0.344(2) 0.5090(5) 0.086(4) Uiso 0.25 1 d D . P A -1
N2S N 0.5340(13) 0.561(2) 0.4310(5) 0.086(4) Uiso 0.25 1 d D . P A -1
C1S C 0.4959(11) 0.6371(16) 0.5090(4) 0.052(2) Uiso 0.25 1 d D . P A -1
C2S C 0.5172(10) 0.753(2) 0.4650(4) 0.052(2) Uiso 0.25 1 d DG . P A -1
C3S C 0.5205(10) 1.051(2) 0.4590(5) 0.052(2) Uiso 0.25 1 d G . P A -1
H3S H 0.535066 1.129588 0.428941 0.063 Uiso 0.25 1 calc R . P A -1
C4S C 0.5026(10) 1.2326(17) 0.4970(6) 0.052(2) Uiso 0.25 1 d G . P A -1
H4S H 0.504945 1.436051 0.492956 0.063 Uiso 0.25 1 calc R . P A -1
C5S C 0.4814(10) 1.1169(18) 0.5410(5) 0.052(2) Uiso 0.25 1 d G . P A -1
H5S H 0.469161 1.241278 0.567029 0.063 Uiso 0.25 1 calc R . P A -1
C6S C 0.4780(11) 0.8191(19) 0.5470(4) 0.052(2) Uiso 0.25 1 d G . P A -1
H6S H 0.463497 0.740039 0.577087 0.063 Uiso 0.25 1 calc R . P A -1

loop_
_atom_site_aniso_label
_atom_site_aniso_U_11
_atom_site_aniso_U_22
_atom_site_aniso_U_33
_atom_site_aniso_U_23
_atom_site_aniso_U_13
_atom_site_aniso_U_12
Br1 0.0269(2) 0.0569(3) 0.02224(19) -0.0092(2) 0.00736(13) -0.0130(2)
O1 0.0295(14) 0.0140(15) 0.0541(17) 0.0000(13) -0.0065(12) -0.0016(12)
N1 0.0148(14) 0.0169(17) 0.0313(16) -0.0001(14) 0.0003(12) 0.0007(13)
N2 0.0173(14) 0.0158(16) 0.0253(15) -0.0009(13) -0.0021(12) -0.0018(13)
N3 0.0175(14) 0.041(2) 0.0231(15) 0.0030(15) 0.0037(11) 0.0002(15)
C1 0.0173(16) 0.021(2) 0.0190(16) -0.0027(16) 0.0036(13) -0.0019(16)
C2 0.0143(16) 0.032(2) 0.0252(18) -0.0013(17) 0.0003(13) -0.0021(16)
C3 0.0162(16) 0.0214(19) 0.0269(18) -0.0031(17) 0.0006(13) -0.0024(16)
C4 0.028(2) 0.047(3) 0.028(2) 0.0088(19) 0.0127(16) 0.0137(19)
C5 0.028(2) 0.052(3) 0.028(2) 0.0140(19) 0.0061(16) 0.015(2)
C6 0.0199(17) 0.025(2) 0.0243(18) -0.0002(16) 0.0039(13) -0.0006(16)
C7 0.033(2) 0.050(3) 0.035(2) -0.021(2) -0.0041(17) 0.020(2)
C8 0.039(2) 0.056(3) 0.034(2) -0.021(2) -0.0145(18) 0.025(2)
C9 0.0202(17) 0.025(2) 0.0207(17) -0.0013(15) 0.0072(13) 0.0035(15)
C10 0.035(2) 0.028(2) 0.0268(19) 0.0063(18) 0.0016(16) -0.0044(19)
C11 0.035(2) 0.028(2) 0.031(2) 0.0027(17) 0.0099(16) -0.0122(18)
C12 0.0226(18) 0.029(2) 0.0237(18) -0.0103(16) 0.0088(14) -0.0009(16)
C13 0.0231(18) 0.033(2) 0.0222(17) 0.0046(17) 0.0069(14) 0.0015(17)
C14 0.0182(17) 0.031(2) 0.0294(19) 0.0045(17) 0.0095(15) -0.0021(16)
C15 0.0164(16) 0.027(2) 0.0280(18) 0.0024(17) 0.0040(14) 0.0019(16)
C16 0.0177(17) 0.043(2) 0.0234(19) -0.0050(17) 0.0002(14) -0.0103(17)
C17 0.0176(17) 0.043(3) 0.0194(18) -0.0032(17) -0.0010(13) -0.0031(17)
C18 0.0174(17) 0.025(2) 0.0266(19) 0.0022(16) 0.0040(14) 0.0043(16)
C19 0.048(3) 0.039(3) 0.067(3) -0.026(2) 0.032(2) -0.026(2)
C20 0.058(3) 0.039(3) 0.064(3) -0.029(2) 0.041(2) -0.019(2)
C21 0.0187(17) 0.031(2) 0.0227(18) 0.0057(16) 0.0012(14) 0.0003(16)
S1S 0.055(3) 0.114(6) 0.079(4) -0.063(4) -0.006(3) 0.014(4)

loop_
_atom_type_symbol
_atom_type_description
_atom_type_scat_dispersion_real
_atom_type_scat_dispersion_imag
_atom_type_scat_source
C C 0.0033 0.0016 'International Tables Vol C Tables 4.2.6.8 and 6.1.1.4'
H H 0.0000 0.0000 'International Tables Vol C Tables 4.2.6.8 and 6.1.1.4'
Br Br -0.2901 2.4595 'International Tables Vol C Tables 4.2.6.8 and 6.1.1.4'
N N 0.0061 0.0033 'International Tables Vol C Tables 4.2.6.8 and 6.1.1.4'
O O 0.0106 0.0060 'International Tables Vol C Tables 4.2.6.8 and 6.1.1.4'
S S 0.1246 0.1234 'International Tables Vol C Tables 4.2.6.8 and 6.1.1.4'

loop_
_geom_angle_atom_site_label_1
_geom_angle_atom_site_label_2
_geom_angle_atom_site_label_3
_geom_angle
_geom_angle_site_symmetry_1
_geom_angle_site_symmetry_3
_geom_angle_publ_flag
C1 N1 H1 116(2) . . ?
C1 N1 C21 123.8(3) . 3_666 ?
C21 N1 H1 121(2) 3_666 . ?
C1 N2 H2 115(2) . . ?
C1 N2 C2 122.8(3) . . ?
C2 N2 H2 122(2) . . ?
C6 N3 C15 119.7(3) . . ?
C9 N3 C6 120.7(3) . . ?
C9 N3 C15 119.4(3) . . ?
O1 C1 N1 123.2(3) . . ?
O1 C1 N2 122.2(3) . . ?
N1 C1 N2 114.6(3) . . ?
N2 C2 H2A 108.7 . . ?
N2 C2 H2B 108.7 . . ?
N2 C2 C3 114.1(3) . . ?
H2A C2 H2B 107.6 . . ?
C3 C2 H2A 108.7 . . ?
C3 C2 H2B 108.7 . . ?
C4 C3 C2 122.1(3) . . ?
C4 C3 C8 116.9(3) . . ?
C8 C3 C2 121.0(3) . . ?
C3 C4 H4 119.2 . . ?
C3 C4 C5 121.5(3) . . ?
C5 C4 H4 119.2 . . ?
C4 C5 H5 119.7 . . ?
C6 C5 C4 120.6(3) . . ?
C6 C5 H5 119.7 . . ?
C5 C6 N3 121.3(3) . . ?
C5 C6 C7 118.4(3) . . ?
C7 C6 N3 120.3(3) . . ?
C6 C7 H7 119.9 . . ?
C6 C7 C8 120.3(4) . . ?
C8 C7 H7 119.9 . . ?
C3 C8 H8 118.9 . . ?
C7 C8 C3 122.2(3) . . ?
C7 C8 H8 118.9 . . ?
C10 C9 N3 121.0(3) . . ?
C10 C9 C14 118.4(3) . . ?
C14 C9 N3 120.6(3) . . ?
C9 C10 H10 119.6 . . ?
C11 C10 C9 120.7(3) . . ?
C11 C10 H10 119.6 . . ?
C10 C11 H11 120.1 . . ?
C12 C11 C10 119.8(3) . . ?
C12 C11 H11 120.1 . . ?
C11 C12 Br1 120.3(3) . . ?
C11 C12 C13 120.8(3) . . ?
C13 C12 Br1 118.9(3) . . ?
C12 C13 H13 120.4 . . ?
C14 C13 C12 119.1(3) . . ?
C14 C13 H13 120.4 . . ?
C9 C14 H14 119.4 . . ?
C13 C14 C9 121.2(3) . . ?
C13 C14 H14 119.4 . . ?
C16 C15 N3 120.9(3) . . ?
C20 C15 N3 120.6(3) . . ?
C20 C15 C16 118.4(3) . . ?
C15 C16 H16 119.7 . . ?
C15 C16 C17 120.5(3) . . ?
C17 C16 H16 119.7 . . ?
C16 C17 H17 119.4 . . ?
C18 C17 C16 121.2(3) . . ?
C18 C17 H17 119.4 . . ?
C17 C18 C19 117.8(3) . . ?
C17 C18 C21 121.7(3) . . ?
C19 C18 C21 120.5(3) . . ?
C18 C19 H19 119.4 . . ?
C18 C19 C20 121.2(4) . . ?
C20 C19 H19 119.4 . . ?
C15 C20 C19 120.7(4) . . ?
C15 C20 H20 119.6 . . ?
C19 C20 H20 119.6 . . ?
N1 C21 C18 113.4(3) 3_666 . ?
N1 C21 H21A 108.9 3_666 . ?
N1 C21 H21B 108.9 3_666 . ?
C18 C21 H21A 108.9 . . ?
C18 C21 H21B 108.9 . . ?
H21A C21 H21B 107.7 . . ?
N2S S1S N1S 101.0(6) . . ?
C1S N1S S1S 105.5(6) . . ?
C2S N2S S1S 105.1(6) . . ?
N1S C1S C2S 112.8(5) . . ?
N1S C1S C6S 127.2(5) . . ?
C2S C1S C6S 120.0 . . ?
N2S C2S C1S 115.6(6) . . ?
N2S C2S C3S 124.4(6) . . ?
C3S C2S C1S 120.0 . . ?
C2S C3S H3S 120.0 . . ?
C2S C3S C4S 120.0 . . ?
C4S C3S H3S 120.0 . . ?
C3S C4S H4S 120.0 . . ?
C5S C4S C3S 120.0 . . ?
C5S C4S H4S 120.0 . . ?
C4S C5S H5S 120.0 . . ?
C4S C5S C6S 120.0 . . ?
C6S C5S H5S 120.0 . . ?
C1S C6S H6S 120.0 . . ?
C5S C6S C1S 120.0 . . ?
C5S C6S H6S 120.0 . . ?

loop_
_geom_bond_atom_site_label_1
_geom_bond_atom_site_label_2
_geom_bond_distance
_geom_bond_site_symmetry_2
_geom_bond_publ_flag
Br1 C12 1.897(3) . ?
O1 C1 1.236(4) . ?
N1 H1 0.832(18) . ?
N1 C1 1.348(4) . ?
N1 C21 1.446(4) 3_666 ?
N2 H2 0.832(18) . ?
N2 C1 1.351(4) . ?
N2 C2 1.451(4) . ?
N3 C6 1.416(4) . ?
N3 C9 1.414(4) . ?
N3 C15 1.425(4) . ?
C2 H2A 0.9900 . ?
C2 H2B 0.9900 . ?
C2 C3 1.511(4) . ?
C3 C4 1.369(5) . ?
C3 C8 1.381(5) . ?
C4 H4 0.9500 . ?
C4 C5 1.392(5) . ?
C5 H5 0.9500 . ?
C5 C6 1.373(5) . ?
C6 C7 1.376(5) . ?
C7 H7 0.9500 . ?
C7 C8 1.376(5) . ?
C8 H8 0.9500 . ?
C9 C10 1.387(5) . ?
C9 C14 1.389(5) . ?
C10 H10 0.9500 . ?
C10 C11 1.378(5) . ?
C11 H11 0.9500 . ?
C11 C12 1.370(5) . ?
C12 C13 1.382(5) . ?
C13 H13 0.9500 . ?
C13 C14 1.376(5) . ?
C14 H14 0.9500 . ?
C15 C16 1.380(5) . ?
C15 C20 1.371(5) . ?
C16 H16 0.9500 . ?
C16 C17 1.387(5) . ?
C17 H17 0.9500 . ?
C17 C18 1.374(5) . ?
C18 C19 1.377(5) . ?
C18 C21 1.511(4) . ?
C19 H19 0.9500 . ?
C19 C20 1.387(5) . ?
C20 H20 0.9500 . ?
C21 H21A 0.9900 . ?
C21 H21B 0.9900 . ?
S1S N1S 1.617(5) . ?
S1S N2S 1.613(5) . ?
N1S C1S 1.357(9) . ?
N2S C2S 1.333(9) . ?
C1S C2S 1.3900 . ?
C1S C6S 1.3900 . ?
C2S C3S 1.3900 . ?
C3S H3S 0.9500 . ?
C3S C4S 1.3900 . ?
C4S H4S 0.9500 . ?
C4S C5S 1.3900 . ?
C5S H5S 0.9500 . ?
C5S C6S 1.3900 . ?
C6S H6S 0.9500 . ?

loop_
_geom_hbond_atom_site_label_D
_geom_hbond_atom_site_label_H
_geom_hbond_atom_site_label_A
_geom_hbond_distance_DH
_geom_hbond_distance_HA
_geom_hbond_distance_DA
_geom_hbond_angle_DHA
_geom_hbond_site_symmetry_A
_geom_hbond_publ_flag
N1 H1 O1 0.832(18) 2.06(2) 2.857(4) 160(3) 1_545 yes
N2 H2 O1 0.832(18) 2.16(2) 2.938(4) 156(3) 1_545 yes

loop_
_geom_torsion_atom_site_label_1
_geom_torsion_atom_site_label_2
_geom_torsion_atom_site_label_3
_geom_torsion_atom_site_label_4
_geom_torsion
_geom_torsion_site_symmetry_1
_geom_torsion_site_symmetry_2
_geom_torsion_site_symmetry_3
_geom_torsion_site_symmetry_4
_geom_torsion_publ_flag
Br1 C12 C13 C14 176.8(3) . . . . ?
N2 C2 C3 C4 124.1(4) . . . . ?
N2 C2 C3 C8 -55.4(5) . . . . ?
N3 C6 C7 C8 -177.7(4) . . . . ?
N3 C9 C10 C11 178.1(3) . . . . ?
N3 C9 C14 C13 -177.5(3) . . . . ?
N3 C15 C16 C17 -178.0(3) . . . . ?
N3 C15 C20 C19 179.3(4) . . . . ?
C1 N2 C2 C3 102.4(4) . . . . ?
C2 N2 C1 O1 -3.8(5) . . . . ?
C2 N2 C1 N1 175.8(3) . . . . ?
C2 C3 C4 C5 -179.1(4) . . . . ?
C2 C3 C8 C7 179.2(4) . . . . ?
C3 C4 C5 C6 0.9(7) . . . . ?
C4 C3 C8 C7 -0.3(7) . . . . ?
C4 C5 C6 N3 177.8(4) . . . . ?
C4 C5 C6 C7 -2.2(6) . . . . ?
C5 C6 C7 C8 2.3(7) . . . . ?
C6 N3 C9 C10 39.9(5) . . . . ?
C6 N3 C9 C14 -140.8(4) . . . . ?
C6 N3 C15 C16 -143.2(4) . . . . ?
C6 N3 C15 C20 37.6(5) . . . . ?
C6 C7 C8 C3 -1.1(7) . . . . ?
C8 C3 C4 C5 0.4(6) . . . . ?
C9 N3 C6 C5 36.2(6) . . . . ?
C9 N3 C6 C7 -143.8(4) . . . . ?
C9 N3 C15 C16 41.7(5) . . . . ?
C9 N3 C15 C20 -137.6(4) . . . . ?
C9 C10 C11 C12 -0.8(6) . . . . ?
C10 C9 C14 C13 1.7(5) . . . . ?
C10 C11 C12 Br1 -176.2(3) . . . . ?
C10 C11 C12 C13 2.3(6) . . . . ?
C11 C12 C13 C14 -1.7(5) . . . . ?
C12 C13 C14 C9 -0.3(5) . . . . ?
C14 C9 C10 C11 -1.1(6) . . . . ?
C15 N3 C6 C5 -138.9(4) . . . . ?
C15 N3 C6 C7 41.1(5) . . . . ?
C15 N3 C9 C10 -145.0(4) . . . . ?
C15 N3 C9 C14 34.2(5) . . . . ?
C15 C16 C17 C18 -0.8(6) . . . . ?
C16 C15 C20 C19 0.0(7) . . . . ?
C16 C17 C18 C19 -1.0(6) . . . . ?
C16 C17 C18 C21 179.5(3) . . . . ?
C17 C18 C19 C20 2.3(7) . . . . ?
C17 C18 C21 N1 104.7(4) . . . 3_666 ?
C18 C19 C20 C15 -1.8(8) . . . . ?
C19 C18 C21 N1 -74.8(5) . . . 3_666 ?
C20 C15 C16 C17 1.3(6) . . . . ?
C21 N1 C1 O1 -0.2(5) 3_666 . . . ?
C21 N1 C1 N2 -179.8(3) 3_666 . . . ?
C21 C18 C19 C20 -178.2(4) . . . . ?
S1S N1S C1S C2S 1.9(16) . . . . ?
S1S N1S C1S C6S -178.1(9) . . . . ?
S1S N2S C2S C1S -1.0(16) . . . . ?
S1S N2S C2S C3S 178.3(8) . . . . ?
N1S S1S N2S C2S 1.9(16) . . . . ?
N1S C1S C2S N2S -0.6(17) . . . . ?
N1S C1S C2S C3S -180.0(12) . . . . ?
N1S C1S C6S C5S 180.0(14) . . . . ?
N2S S1S N1S C1S -2.3(16) . . . . ?
N2S C2S C3S C4S -179.3(16) . . . . ?
C1S C2S C3S C4S 0.0 . . . . ?
C2S C1S C6S C5S 0.0 . . . . ?
C2S C3S C4S C5S 0.0 . . . . ?
C3S C4S C5S C6S 0.0 . . . . ?
C4S C5S C6S C1S 0.0 . . . . ?
C6S C1S C2S N2S 179.4(14) . . . . ?
C6S C1S C2S C3S 0.0 . . . . ?
